data_7708545
loop_
_publ_author_name
'Poirot, Alexandre'
'Vanucci-Bacqu\'e, Corinne'
'Delavaux-Nicot, B\'eatrice'
'Leygue, Nadine'
'Saffon-Merceron, Nathalie'
'Alary, Fabienne'
'Bedos-Belval, Florence'
'Benoist, Eric'
'Fery-Forgues, Suzanne'

_publ_section_title
;
 Phenyl-pyta-tricarbonylrhenium(I) complexes: combining a simplified
 structure and steric hindrance to modulate the photoluminescence
 properties.
;
_journal_name_full 'Dalton transactions (Cambridge, England : 2003)'
_journal_paper_doi 10.1039/d1dt02161c
_journal_year 2021
_chemical_formula_sum 'C21 H19 Cl4 N4 O3 Re'
_chemical_formula_weight 703.40
_space_group_crystal_system orthorhombic
_space_group_IT_number 61
_space_group_name_Hall '-P 2ac 2ab'
_space_group_name_H-M_alt 'P b c a'
_atom_sites_solution_hydrogens geom
_atom_sites_solution_primary dual
_audit_creation_method SHELXL-2018/3
_audit_update_record
;
2021-06-11 deposited with the CCDC.	2021-09-02 downloaded from the CCDC.
;
_cell_angle_alpha 90
_cell_angle_beta 90
_cell_angle_gamma 90
_cell_formula_units_Z 8
_cell_length_a 10.9645(7)
_cell_length_b 18.8237(11)
_cell_length_c 25.0238(15)
_cell_measurement_reflns_used 9977
_cell_measurement_temperature 193(2)
_cell_measurement_theta_max 29.33
_cell_measurement_theta_min 2.97
_cell_volume 5164.7(5)
_computing_cell_refinement 'Bruker SAINT'
_computing_data_collection 'Bruker APEX2'
_computing_data_reduction 'Bruker SAINT'
_computing_molecular_graphics 'Bruker SHELXTL'
_computing_publication_material 'Bruker SHELXTL'
_computing_structure_refinement 'SHELXL-2018/3 (Sheldrick, 2018)'
_computing_structure_solution 'SHELXT 2014/4 (Sheldrick, 2014)'
_diffrn_ambient_temperature 193(2)
_diffrn_measured_fraction_theta_full 0.994
_diffrn_measured_fraction_theta_max 0.987
_diffrn_measurement_device_type 'Bruker kappa APEX-II CCD Quazar'
_diffrn_measurement_method 'phi and omega scans'
_diffrn_radiation_type MoK\a
_diffrn_radiation_wavelength 0.71073
_diffrn_reflns_av_R_equivalents 0.0665
_diffrn_reflns_av_unetI/netI 0.0244
_diffrn_reflns_Laue_measured_fraction_full 0.994
_diffrn_reflns_Laue_measured_fraction_max 0.987
_diffrn_reflns_limit_h_max 15
_diffrn_reflns_limit_h_min -15
_diffrn_reflns_limit_k_max 26
_diffrn_reflns_limit_k_min -27
_diffrn_reflns_limit_l_max 36
_diffrn_reflns_limit_l_min -35
_diffrn_reflns_number 165560
_diffrn_reflns_point_group_measured_fraction_full 0.994
_diffrn_reflns_point_group_measured_fraction_max 0.987
_diffrn_reflns_theta_full 25.242
_diffrn_reflns_theta_max 30.904
_diffrn_reflns_theta_min 3.285
_diffrn_source 'Incoatec microfocus sealed tube'
_exptl_absorpt_coefficient_mu 5.149
_exptl_absorpt_correction_T_max 0.7461
_exptl_absorpt_correction_T_min 0.6424
_exptl_absorpt_correction_type multi-scan
_exptl_absorpt_process_details 'SADABS (Bruker-AXS)'
_exptl_crystal_colour yellow
_exptl_crystal_density_diffrn 1.809
_exptl_crystal_description plate
_exptl_crystal_F_000 2720
_exptl_crystal_size_max 0.200
_exptl_crystal_size_mid 0.120
_exptl_crystal_size_min 0.040
_refine_diff_density_max 1.323
_refine_diff_density_min -1.303
_refine_diff_density_rms 0.119
_refine_ls_extinction_method none
_refine_ls_goodness_of_fit_ref 1.090
_refine_ls_hydrogen_treatment constr
_refine_ls_matrix_type full
_refine_ls_number_parameters 301
_refine_ls_number_reflns 8050
_refine_ls_number_restraints 0
_refine_ls_restrained_S_all 1.090
_refine_ls_R_factor_all 0.0456
_refine_ls_R_factor_gt 0.0284
_refine_ls_shift/su_max 0.005
_refine_ls_shift/su_mean 0.000
_refine_ls_structure_factor_coef Fsqd
_refine_ls_weighting_details 'w=1/[\s^2^(Fo^2^)+(0.0034P)^2^+16.9566P] where P=(Fo^2^+2Fc^2^)/3'
_refine_ls_weighting_scheme calc
_refine_ls_wR_factor_gt 0.0513
_refine_ls_wR_factor_ref 0.0561
_reflns_Friedel_coverage 0.000
_reflns_number_gt 6232
_reflns_number_total 8050
_reflns_threshold_expression 'I > 2\s(I)'
_cod_data_source_file d1dt02161c2.cif
_cod_data_source_block 2
_cod_database_code 7708545
_shelx_shelxl_version_number 2018/3
_shelx_space_group_comment
; 
The symmetry employed for this shelxl refinement is uniquely defined 
by the following loop, which should always be used as a source of 
symmetry information in preference to the above space-group names. 
They are only intended as comments. 
;
_shelx_estimated_absorpt_t_min 0.426
_shelx_estimated_absorpt_t_max 0.821

loop_
_space_group_symop_operation_xyz
'x, y, z'
'-x+1/2, -y, z+1/2'
'-x, y+1/2, -z+1/2'
'x+1/2, -y+1/2, -z'
'-x, -y, -z'
'x-1/2, y, -z-1/2'
'x, -y-1/2, z-1/2'
'-x-1/2, y-1/2, z'

loop_
_atom_site_label
_atom_site_type_symbol
_atom_site_fract_x
_atom_site_fract_y
_atom_site_fract_z
_atom_site_U_iso_or_equiv
_atom_site_adp_type
_atom_site_occupancy
_atom_site_site_symmetry_order
_atom_site_calc_flag
_atom_site_refinement_flags_posn
_atom_site_refinement_flags_adp
_atom_site_refinement_flags_occupancy
_atom_site_disorder_assembly
_atom_site_disorder_group
Re1 Re 0.72765(2) 0.64433(2) 0.56978(2) 0.02072(3) Uani 1 1 d . . . . .
Cl1 Cl 0.87953(8) 0.68157(4) 0.50209(4) 0.02969(17) Uani 1 1 d . . . . .
O1 O 0.6336(3) 0.79602(14) 0.58664(12) 0.0488(8) Uani 1 1 d . . . . .
O2 O 0.9037(3) 0.66982(18) 0.66295(12) 0.0511(8) Uani 1 1 d . . . . .
O3 O 0.5323(3) 0.59569(16) 0.64866(11) 0.0461(7) Uani 1 1 d . . . . .
N1 N 0.6198(2) 0.61397(14) 0.49916(11) 0.0234(5) Uani 1 1 d . . . . .
N2 N 0.7905(2) 0.54031(13) 0.54697(10) 0.0203(5) Uani 1 1 d . . . . .
N3 N 0.8821(2) 0.49751(13) 0.56595(11) 0.0238(5) Uani 1 1 d . . . . .
N4 N 0.8120(2) 0.45499(13) 0.48935(10) 0.0213(5) Uani 1 1 d . . . . .
C1 C 0.6676(3) 0.73927(18) 0.57979(13) 0.0289(7) Uani 1 1 d . . . . .
C2 C 0.8375(3) 0.66056(18) 0.62811(15) 0.0308(7) Uani 1 1 d . . . . .
C3 C 0.6066(3) 0.61268(18) 0.61910(14) 0.0285(7) Uani 1 1 d . . . . .
C4 C 0.5279(3) 0.6523(2) 0.47881(14) 0.0318(7) Uani 1 1 d . . . . .
H4 H 0.507571 0.696212 0.495320 0.038 Uiso 1 1 calc R U . . .
C5 C 0.4615(3) 0.6307(2) 0.43480(16) 0.0374(8) Uani 1 1 d . . . . .
H5 H 0.397363 0.659506 0.421297 0.045 Uiso 1 1 calc R U . . .
C6 C 0.4892(3) 0.5667(2) 0.41065(15) 0.0381(9) Uani 1 1 d . . . . .
H6 H 0.443769 0.550709 0.380667 0.046 Uiso 1 1 calc R U . . .
C7 C 0.5846(3) 0.52612(18) 0.43080(14) 0.0299(7) Uani 1 1 d . . . . .
H7 H 0.605771 0.482040 0.414799 0.036 Uiso 1 1 calc R U . . .
C8 C 0.6481(3) 0.55133(16) 0.47466(12) 0.0213(6) Uani 1 1 d . . . . .
C9 C 0.7487(3) 0.51504(15) 0.50154(12) 0.0199(6) Uani 1 1 d . . . . .
C10 C 0.8927(3) 0.44689(17) 0.53055(13) 0.0253(7) Uani 1 1 d . . . . .
H10 H 0.949664 0.409014 0.533136 0.030 Uiso 1 1 calc R U . . .
C11 C 0.8033(3) 0.40977(16) 0.44275(12) 0.0221(6) Uani 1 1 d . . . . .
C12 C 0.8343(3) 0.43584(18) 0.39324(13) 0.0282(7) Uani 1 1 d . . . . .
H12 H 0.861595 0.483451 0.389293 0.034 Uiso 1 1 calc R U . . .
C13 C 0.8251(3) 0.39143(19) 0.34913(13) 0.0293(7) Uani 1 1 d . . . . .
H13 H 0.844791 0.409544 0.314764 0.035 Uiso 1 1 calc R U . . .
C14 C 0.7879(3) 0.32148(18) 0.35392(13) 0.0260(7) Uani 1 1 d . . . . .
C15 C 0.7580(3) 0.29657(17) 0.40493(13) 0.0310(8) Uani 1 1 d . . . . .
H15 H 0.732255 0.248705 0.409163 0.037 Uiso 1 1 calc R U . . .
C16 C 0.7650(3) 0.34018(16) 0.44941(13) 0.0276(7) Uani 1 1 d . . . . .
H16 H 0.744006 0.322711 0.483815 0.033 Uiso 1 1 calc R U . . .
C17 C 0.7769(4) 0.2705(2) 0.30631(14) 0.0343(8) Uani 1 1 d . . . . .
C18 C 0.8484(5) 0.2021(2) 0.31764(19) 0.0603(14) Uani 1 1 d . . . . .
H18A H 0.810981 0.176963 0.347756 0.090 Uiso 1 1 calc R U . . .
H18B H 0.933015 0.214054 0.326489 0.090 Uiso 1 1 calc R U . . .
H18C H 0.846911 0.171612 0.285903 0.090 Uiso 1 1 calc R U . . .
C19 C 0.6414(4) 0.2543(3) 0.29788(18) 0.0542(12) Uani 1 1 d . . . . .
H19A H 0.608474 0.231235 0.329866 0.081 Uiso 1 1 calc R U . . .
H19B H 0.631831 0.222710 0.267064 0.081 Uiso 1 1 calc R U . . .
H19C H 0.597283 0.298758 0.291318 0.081 Uiso 1 1 calc R U . . .
C20 C 0.8274(4) 0.3036(2) 0.25511(15) 0.0456(10) Uani 1 1 d . . . . .
H20A H 0.820819 0.269441 0.225725 0.068 Uiso 1 1 calc R U . . .
H20B H 0.913277 0.316321 0.260440 0.068 Uiso 1 1 calc R U . . .
H20C H 0.780636 0.346442 0.246340 0.068 Uiso 1 1 calc R U . . .
C21 C 0.3879(4) 0.4781(2) 0.80413(17) 0.0468(10) Uani 1 1 d . . . . .
H21 H 0.392867 0.511228 0.835270 0.056 Uiso 1 1 calc R U . . .
Cl2 Cl 0.43046(17) 0.52426(8) 0.74640(5) 0.0781(4) Uani 1 1 d . . . . .
Cl3 Cl 0.23980(16) 0.44704(16) 0.79917(8) 0.1387(10) Uani 1 1 d . . . . .
Cl4 Cl 0.48918(16) 0.40879(7) 0.81448(6) 0.0791(4) Uani 1 1 d . . . . .

loop_
_atom_site_aniso_label
_atom_site_aniso_U_11
_atom_site_aniso_U_22
_atom_site_aniso_U_33
_atom_site_aniso_U_23
_atom_site_aniso_U_13
_atom_site_aniso_U_12
Re1 0.02293(5) 0.01705(5) 0.02218(5) -0.00338(5) 0.00031(5) 0.00114(5)
Cl1 0.0295(4) 0.0225(4) 0.0371(4) 0.0014(3) 0.0072(3) 0.0001(3)
O1 0.070(2) 0.0250(13) 0.0511(17) -0.0071(12) -0.0009(15) 0.0149(13)
O2 0.0380(16) 0.074(2) 0.0412(16) -0.0189(15) -0.0128(13) 0.0049(15)
O3 0.0490(17) 0.0477(17) 0.0415(16) -0.0047(13) 0.0150(14) -0.0130(14)
N1 0.0215(13) 0.0222(13) 0.0266(13) -0.0026(11) -0.0004(11) 0.0022(10)
N2 0.0250(14) 0.0153(11) 0.0205(12) -0.0026(9) -0.0012(10) 0.0033(10)
N3 0.0278(13) 0.0197(12) 0.0238(13) -0.0015(11) -0.0051(11) 0.0035(10)
N4 0.0242(13) 0.0162(12) 0.0233(13) -0.0037(10) -0.0017(10) 0.0024(10)
C1 0.0326(18) 0.0257(16) 0.0286(18) -0.0014(13) -0.0015(14) 0.0024(14)
C2 0.0287(18) 0.0296(18) 0.0340(18) -0.0067(14) 0.0038(14) 0.0023(14)
C3 0.0306(18) 0.0257(17) 0.0292(17) -0.0088(14) -0.0015(14) -0.0008(14)
C4 0.0282(17) 0.0312(19) 0.0360(18) -0.0026(15) -0.0026(14) 0.0079(14)
C5 0.0316(18) 0.041(2) 0.040(2) 0.0006(17) -0.0100(16) 0.0117(15)
C6 0.0325(19) 0.047(2) 0.0350(19) -0.0043(17) -0.0140(16) 0.0030(17)
C7 0.0288(17) 0.0300(17) 0.0309(17) -0.0054(15) -0.0062(15) 0.0005(13)
C8 0.0199(14) 0.0208(15) 0.0232(15) 0.0000(12) -0.0001(12) 0.0009(11)
C9 0.0226(16) 0.0157(13) 0.0215(14) 0.0004(11) 0.0006(11) -0.0008(10)
C10 0.0293(17) 0.0198(15) 0.0268(16) -0.0011(12) -0.0042(13) 0.0047(12)
C11 0.0242(15) 0.0189(14) 0.0230(15) -0.0031(11) 0.0004(11) 0.0017(11)
C12 0.0350(19) 0.0215(15) 0.0280(16) 0.0005(13) 0.0031(14) -0.0033(14)
C13 0.0328(18) 0.0340(18) 0.0210(15) -0.0004(14) 0.0032(14) 0.0010(15)
C14 0.0233(16) 0.0300(17) 0.0247(15) -0.0075(13) -0.0013(12) 0.0022(13)
C15 0.044(2) 0.0187(14) 0.0305(17) -0.0038(13) 0.0012(15) -0.0035(14)
C16 0.0382(18) 0.0185(14) 0.0262(15) -0.0010(11) 0.0029(14) -0.0014(13)
C17 0.0394(19) 0.0351(19) 0.0283(17) -0.0123(14) -0.0067(16) 0.0035(16)
C18 0.091(4) 0.041(2) 0.049(3) -0.020(2) -0.016(3) 0.023(3)
C19 0.050(3) 0.066(3) 0.047(2) -0.025(2) -0.005(2) -0.016(2)
C20 0.049(2) 0.061(3) 0.0265(18) -0.0128(19) -0.0011(17) -0.002(2)
C21 0.058(3) 0.048(2) 0.034(2) -0.0039(18) 0.0098(19) 0.010(2)
Cl2 0.1199(13) 0.0670(8) 0.0475(7) 0.0134(7) 0.0089(8) 0.0060(9)
Cl3 0.0550(9) 0.260(3) 0.1005(13) -0.0633(17) 0.0335(9) -0.0368(14)
Cl4 0.1110(13) 0.0561(8) 0.0702(9) 0.0012(7) -0.0024(8) 0.0312(8)

loop_
_atom_type_symbol
_atom_type_description
_atom_type_scat_dispersion_real
_atom_type_scat_dispersion_imag
_atom_type_scat_source
C C 0.0033 0.0016 'International Tables Vol C Tables 4.2.6.8 and 6.1.1.4'
H H 0.0000 0.0000 'International Tables Vol C Tables 4.2.6.8 and 6.1.1.4'
N N 0.0061 0.0033 'International Tables Vol C Tables 4.2.6.8 and 6.1.1.4'
O O 0.0106 0.0060 'International Tables Vol C Tables 4.2.6.8 and 6.1.1.4'
Cl Cl 0.1484 0.1585 'International Tables Vol C Tables 4.2.6.8 and 6.1.1.4'
Re Re -1.0185 7.2310 'International Tables Vol C Tables 4.2.6.8 and 6.1.1.4'

loop_
_geom_angle_atom_site_label_1
_geom_angle_atom_site_label_2
_geom_angle_atom_site_label_3
_geom_angle
_geom_angle_site_symmetry_1
_geom_angle_site_symmetry_3
_geom_angle_publ_flag
C3 Re1 C2 89.67(15) . . ?
C3 Re1 C1 88.16(15) . . ?
C2 Re1 C1 88.16(14) . . ?
C3 Re1 N2 96.32(12) . . ?
C2 Re1 N2 98.37(12) . . ?
C1 Re1 N2 172.08(12) . . ?
C3 Re1 N1 93.70(13) . . ?
C2 Re1 N1 171.87(12) . . ?
C1 Re1 N1 99.33(12) . . ?
N2 Re1 N1 73.92(10) . . ?
C3 Re1 Cl1 176.99(10) . . ?
C2 Re1 Cl1 93.04(11) . . ?
C1 Re1 Cl1 93.23(11) . . ?
N2 Re1 Cl1 82.00(7) . . ?
N1 Re1 Cl1 83.44(7) . . ?
C4 N1 C8 117.8(3) . . ?
C4 N1 Re1 124.7(2) . . ?
C8 N1 Re1 117.6(2) . . ?
C9 N2 N3 110.0(2) . . ?
C9 N2 Re1 116.51(19) . . ?
N3 N2 Re1 132.57(19) . . ?
C10 N3 N2 105.0(2) . . ?
C9 N4 C10 104.7(2) . . ?
C9 N4 C11 129.4(3) . . ?
C10 N4 C11 125.8(3) . . ?
O1 C1 Re1 178.5(3) . . ?
O2 C2 Re1 179.5(3) . . ?
O3 C3 Re1 177.9(3) . . ?
N1 C4 C5 122.7(3) . . ?
N1 C4 H4 118.7 . . ?
C5 C4 H4 118.7 . . ?
C6 C5 C4 119.3(3) . . ?
C6 C5 H5 120.3 . . ?
C4 C5 H5 120.3 . . ?
C5 C6 C7 119.1(3) . . ?
C5 C6 H6 120.4 . . ?
C7 C6 H6 120.4 . . ?
C8 C7 C6 118.5(3) . . ?
C8 C7 H7 120.7 . . ?
C6 C7 H7 120.7 . . ?
N1 C8 C7 122.6(3) . . ?
N1 C8 C9 111.6(3) . . ?
C7 C8 C9 125.8(3) . . ?
N2 C9 N4 108.4(3) . . ?
N2 C9 C8 119.5(3) . . ?
N4 C9 C8 132.1(3) . . ?
N3 C10 N4 111.9(3) . . ?
N3 C10 H10 124.1 . . ?
N4 C10 H10 124.1 . . ?
C12 C11 C16 121.4(3) . . ?
C12 C11 N4 120.0(3) . . ?
C16 C11 N4 118.6(3) . . ?
C11 C12 C13 118.9(3) . . ?
C11 C12 H12 120.5 . . ?
C13 C12 H12 120.5 . . ?
C14 C13 C12 121.7(3) . . ?
C14 C13 H13 119.1 . . ?
C12 C13 H13 119.1 . . ?
C13 C14 C15 117.8(3) . . ?
C13 C14 C17 123.5(3) . . ?
C15 C14 C17 118.7(3) . . ?
C16 C15 C14 121.4(3) . . ?
C16 C15 H15 119.3 . . ?
C14 C15 H15 119.3 . . ?
C15 C16 C11 118.7(3) . . ?
C15 C16 H16 120.6 . . ?
C11 C16 H16 120.6 . . ?
C20 C17 C19 108.5(3) . . ?
C20 C17 C18 108.2(4) . . ?
C19 C17 C18 110.8(4) . . ?
C20 C17 C14 111.5(3) . . ?
C19 C17 C14 107.9(3) . . ?
C18 C17 C14 110.0(3) . . ?
C17 C18 H18A 109.5 . . ?
C17 C18 H18B 109.5 . . ?
H18A C18 H18B 109.5 . . ?
C17 C18 H18C 109.5 . . ?
H18A C18 H18C 109.5 . . ?
H18B C18 H18C 109.5 . . ?
C17 C19 H19A 109.5 . . ?
C17 C19 H19B 109.5 . . ?
H19A C19 H19B 109.5 . . ?
C17 C19 H19C 109.5 . . ?
H19A C19 H19C 109.5 . . ?
H19B C19 H19C 109.5 . . ?
C17 C20 H20A 109.5 . . ?
C17 C20 H20B 109.5 . . ?
H20A C20 H20B 109.5 . . ?
C17 C20 H20C 109.5 . . ?
H20A C20 H20C 109.5 . . ?
H20B C20 H20C 109.5 . . ?
Cl3 C21 Cl4 111.0(3) . . ?
Cl3 C21 Cl2 111.0(3) . . ?
Cl4 C21 Cl2 109.0(2) . . ?
Cl3 C21 H21 108.6 . . ?
Cl4 C21 H21 108.6 . . ?
Cl2 C21 H21 108.6 . . ?

loop_
_geom_bond_atom_site_label_1
_geom_bond_atom_site_label_2
_geom_bond_distance
_geom_bond_site_symmetry_2
_geom_bond_publ_flag
Re1 C3 1.908(4) . ?
Re1 C2 1.917(4) . ?
Re1 C1 1.921(3) . ?
Re1 N2 2.153(2) . ?
Re1 N1 2.202(3) . ?
Re1 Cl1 2.4766(8) . ?
O1 C1 1.144(4) . ?
O2 C2 1.147(4) . ?
O3 C3 1.147(4) . ?
N1 C4 1.340(4) . ?
N1 C8 1.365(4) . ?
N2 C9 1.315(4) . ?
N2 N3 1.372(3) . ?
N3 C10 1.306(4) . ?
N4 C9 1.362(4) . ?
N4 C10 1.367(4) . ?
N4 C11 1.447(4) . ?
C4 C5 1.382(5) . ?
C4 H4 0.9500 . ?
C5 C6 1.381(5) . ?
C5 H5 0.9500 . ?
C6 C7 1.390(5) . ?
C6 H6 0.9500 . ?
C7 C8 1.384(4) . ?
C7 H7 0.9500 . ?
C8 C9 1.461(4) . ?
C10 H10 0.9500 . ?
C11 C12 1.375(4) . ?
C11 C16 1.386(4) . ?
C12 C13 1.388(5) . ?
C12 H12 0.9500 . ?
C13 C14 1.384(5) . ?
C13 H13 0.9500 . ?
C14 C15 1.399(5) . ?
C14 C17 1.535(4) . ?
C15 C16 1.385(4) . ?
C15 H15 0.9500 . ?
C16 H16 0.9500 . ?
C17 C20 1.530(6) . ?
C17 C19 1.530(6) . ?
C17 C18 1.533(6) . ?
C18 H18A 0.9800 . ?
C18 H18B 0.9800 . ?
C18 H18C 0.9800 . ?
C19 H19A 0.9800 . ?
C19 H19B 0.9800 . ?
C19 H19C 0.9800 . ?
C20 H20A 0.9800 . ?
C20 H20B 0.9800 . ?
C20 H20C 0.9800 . ?
C21 Cl3 1.730(5) . ?
C21 Cl4 1.732(5) . ?
C21 Cl2 1.750(4) . ?
C21 H21 1.0000 . ?
